data_4509010
loop_
_publ_author_name
'Hu, Xin'
'Zeng, Yong-Fei'
'Chen, Zhuo'
'Sa\~nudo, E. C.'
'Liu, Fu-Chen'
'Ribas, J.'
'Bu, Xian-He'

_publ_section_title
;
 3d&#x2212;4f Coordination Polymers Containing Alternating EE/EO Azido
 Chain Synthesized by Synergistic Coordination of Lanthanide and
 Transition Metal Ions
;
_journal_issue 1
_journal_name_full 'Crystal Growth &amp; Design'
_journal_page_first 421
_journal_paper_doi 10.1021/cg8006475
_journal_volume 9
_journal_year 2009
_chemical_formula_sum 'C30 H20 N11 Ni2 O13 Sm'
_chemical_formula_weight 1042.31
_chemical_name_systematic
; 
 ? 
;
_space_group_IT_number 14
_symmetry_space_group_name_Hall '-P 2yn'
_symmetry_space_group_name_H-M 'P 1 21/n 1'
_atom_sites_solution_hydrogens geom
_atom_sites_solution_primary direct
_atom_sites_solution_secondary difmap
_audit_creation_method SHELXL-97
_cell_angle_alpha 90.00
_cell_angle_beta 95.538(2)
_cell_angle_gamma 90.00
_cell_formula_units_Z 4
_cell_length_a 8.2071(11)
_cell_length_b 26.893(4)
_cell_length_c 16.931(2)
_cell_measurement_temperature 294(2)
_cell_volume 3719.5(9)
_computing_structure_refinement 'SHELXL-97 (Sheldrick, 1997)'
_computing_structure_solution 'SHELXS-97 (Sheldrick, 1990)'
_diffrn_ambient_temperature 294(2)
_diffrn_measured_fraction_theta_full 0.993
_diffrn_measured_fraction_theta_max 0.993
_diffrn_radiation_monochromator graphite
_diffrn_radiation_source 'fine-focus sealed tube'
_diffrn_radiation_type MoK\a
_diffrn_radiation_wavelength 0.71073
_diffrn_reflns_av_R_equivalents 0.0493
_diffrn_reflns_av_sigmaI/netI 0.0548
_diffrn_reflns_limit_h_max 10
_diffrn_reflns_limit_h_min -9
_diffrn_reflns_limit_k_max 27
_diffrn_reflns_limit_k_min -33
_diffrn_reflns_limit_l_max 20
_diffrn_reflns_limit_l_min -21
_diffrn_reflns_number 20867
_diffrn_reflns_theta_full 26.38
_diffrn_reflns_theta_max 26.38
_diffrn_reflns_theta_min 1.43
_exptl_absorpt_coefficient_mu 2.646
_exptl_absorpt_correction_T_max 0.7083
_exptl_absorpt_correction_T_min 0.5937
_exptl_crystal_density_diffrn 1.861
_exptl_crystal_density_method 'not measured'
_exptl_crystal_F_000 2060
_exptl_crystal_size_max 0.22
_exptl_crystal_size_mid 0.20
_exptl_crystal_size_min 0.14
_refine_diff_density_max 0.855
_refine_diff_density_min -0.803
_refine_diff_density_rms 0.122
_refine_ls_extinction_method none
_refine_ls_goodness_of_fit_ref 1.034
_refine_ls_hydrogen_treatment mixed
_refine_ls_matrix_type full
_refine_ls_number_parameters 532
_refine_ls_number_reflns 7575
_refine_ls_number_restraints 0
_refine_ls_restrained_S_all 1.034
_refine_ls_R_factor_all 0.0530
_refine_ls_R_factor_gt 0.0327
_refine_ls_shift/su_max 0.001
_refine_ls_shift/su_mean 0.000
_refine_ls_structure_factor_coef Fsqd
_refine_ls_weighting_details 'calc w=1/[\s^2^(Fo^2^)+(0.0311P)^2^+2.2585P] where P=(Fo^2^+2Fc^2^)/3'
_refine_ls_weighting_scheme calc
_refine_ls_wR_factor_gt 0.0717
_refine_ls_wR_factor_ref 0.0789
_reflns_number_gt 5717
_reflns_number_total 7575
_reflns_threshold_expression >2sigma(I)
_cod_data_source_file cg8006475sup1.cif
_cod_data_source_block 4
_cod_original_cell_volume 3719.4(8)
_cod_original_formula_sum 'C30 H20 N11 Ni2 O13 Sm1'
_cod_database_code 4509010

loop_
_symmetry_equiv_pos_as_xyz
'x, y, z'
'-x+1/2, y+1/2, -z+1/2'
'-x, -y, -z'
'x-1/2, -y-1/2, z-1/2'

loop_
_atom_site_label
_atom_site_type_symbol
_atom_site_fract_x
_atom_site_fract_y
_atom_site_fract_z
_atom_site_U_iso_or_equiv
_atom_site_adp_type
_atom_site_occupancy
_atom_site_symmetry_multiplicity
_atom_site_calc_flag
_atom_site_refinement_flags
Sm Sm -1.26428(2) 0.436207(8) 0.495523(11) 0.01381(7) Uani 1 1 d .
Ni1 Ni -0.52414(6) 0.24873(2) 0.24545(3) 0.01618(12) Uani 1 1 d .
Ni2 Ni -0.80261(6) 0.49735(2) 0.99457(3) 0.02028(13) Uani 1 1 d .
O8 O -1.0515(3) 0.45512(12) 0.59518(15) 0.0245(7) Uani 1 1 d .
N9 N -1.0026(4) 0.44930(14) 1.0022(2) 0.0244(8) Uani 1 1 d .
N5 N -0.7225(4) 0.28296(13) 0.29755(19) 0.0209(8) Uani 1 1 d .
O1W O -1.2533(3) 0.53098(12) 0.49938(18) 0.0329(8) Uani 1 1 d .
O2W O -0.6454(3) 0.17827(12) 0.24639(16) 0.0260(7) Uani 1 1 d .
O10 O -1.0699(3) 0.36940(12) 0.47937(16) 0.0266(7) Uani 1 1 d .
N2 N -0.3986(4) 0.23379(13) 0.35667(18) 0.0194(8) Uani 1 1 d .
O3W O -0.4064(4) 0.31823(12) 0.24082(16) 0.0304(7) Uani 1 1 d .
O9 O -1.2328(3) 0.37345(11) 0.36782(16) 0.0245(7) Uani 1 1 d .
N7 N -0.4980(4) 0.44203(13) 0.99745(19) 0.0207(8) Uani 1 1 d .
N10 N -0.9984(4) 0.41155(16) 1.0398(2) 0.0280(9) Uani 1 1 d .
N4 N -0.8383(4) 0.49457(14) 0.87142(19) 0.0228(8) Uani 1 1 d .
O4 O -0.0452(4) 0.16915(14) 0.59391(18) 0.0436(10) Uani 1 1 d .
C9 C -0.2227(5) 0.21649(16) 0.5036(2) 0.0201(9) Uani 1 1 d .
N6 N -0.6397(4) 0.43863(15) 0.9803(2) 0.0301(9) Uani 1 1 d .
C24 C -0.9702(5) 0.49189(16) 0.6222(2) 0.0177(9) Uani 1 1 d .
C30 C -1.1021(5) 0.35973(16) 0.4068(2) 0.0223(10) Uani 1 1 d .
C10 C -0.2902(5) 0.26237(17) 0.4851(2) 0.0224(9) Uani 1 1 d .
H10A H -0.2770 0.2883 0.5216 0.027 Uiso 1 1 calc R
C11 C -0.3773(5) 0.26983(16) 0.4123(2) 0.0223(10) Uani 1 1 d .
H11A H -0.4233 0.3009 0.4010 0.027 Uiso 1 1 calc R
N8 N -0.3563(4) 0.44306(15) 1.0148(2) 0.0310(9) Uani 1 1 d .
C21 C -0.9094(5) 0.49080(16) 0.7082(2) 0.0186(9) Uani 1 1 d .
C27 C -0.9749(5) 0.33125(17) 0.3669(2) 0.0210(9) Uani 1 1 d .
C26 C -0.8839(5) 0.29391(17) 0.4064(2) 0.0250(10) Uani 1 1 d .
H26A H -0.9043 0.2847 0.4575 0.030 Uiso 1 1 calc R
C22 C -0.9285(5) 0.44888(17) 0.7544(2) 0.0286(11) Uani 1 1 d .
H22A H -0.9664 0.4192 0.7313 0.034 Uiso 1 1 calc R
C20 C -0.8432(5) 0.53311(18) 0.7446(2) 0.0251(10) Uani 1 1 d .
H20A H -0.8205 0.5609 0.7148 0.030 Uiso 1 1 calc R
C7 C -0.3325(5) 0.18928(17) 0.3756(2) 0.0258(10) Uani 1 1 d .
H7A H -0.3469 0.1639 0.3382 0.031 Uiso 1 1 calc R
C12 C -0.1296(5) 0.20735(17) 0.5844(2) 0.0216(10) Uani 1 1 d .
C29 C -0.8110(5) 0.31931(18) 0.2593(2) 0.0285(11) Uani 1 1 d .
H29A H -0.7844 0.3289 0.2094 0.034 Uiso 1 1 calc R
C19 C -0.8114(5) 0.53337(18) 0.8258(2) 0.0271(10) Uani 1 1 d .
H19A H -0.7688 0.5622 0.8501 0.032 Uiso 1 1 calc R
N11 N -0.9945(5) 0.37484(19) 1.0754(3) 0.0538(13) Uani 1 1 d .
C8 C -0.2444(5) 0.17887(17) 0.4473(2) 0.0266(10) Uani 1 1 d .
H8A H -0.2005 0.1474 0.4576 0.032 Uiso 1 1 calc R
C25 C -0.7638(5) 0.27073(17) 0.3696(2) 0.0243(10) Uani 1 1 d .
H25A H -0.7071 0.2448 0.3963 0.029 Uiso 1 1 calc R
C28 C -0.9390(5) 0.34307(18) 0.2904(2) 0.0298(11) Uani 1 1 d .
H28A H -1.0007 0.3667 0.2607 0.036 Uiso 1 1 calc R
C23 C -0.8902(6) 0.45227(18) 0.8347(2) 0.0317(11) Uani 1 1 d .
H23A H -0.9006 0.4240 0.8654 0.038 Uiso 1 1 calc R
O3 O -0.1460(3) 0.24062(11) 0.63572(15) 0.0218(7) Uani 1 1 d .
O7 O -0.9431(3) 0.53028(11) 0.58296(15) 0.0237(7) Uani 1 1 d .
O5W O 0.2260(6) 0.1858(2) 0.5077(3) 0.0964(18) Uani 1 1 d .
O4W O 0.1345(6) 0.15660(18) 0.3549(3) 0.0932(17) Uani 1 1 d .
O5 O -0.5734(3) 0.53421(12) 1.40499(15) 0.0253(7) Uani 1 1 d .
N3 N -0.7300(4) 0.49538(15) 1.11864(19) 0.0264(9) Uani 1 1 d .
C18 C -0.5406(4) 0.49743(17) 1.3650(2) 0.0178(9) Uani 1 1 d .
C14 C -0.6208(5) 0.45263(18) 1.2354(2) 0.0287(11) Uani 1 1 d .
H14A H -0.5880 0.4227 1.2593 0.034 Uiso 1 1 calc R
C17 C -0.7157(6) 0.53781(19) 1.1603(3) 0.0356(12) Uani 1 1 d .
H17A H -0.7470 0.5674 1.1346 0.043 Uiso 1 1 calc R
C13 C -0.6828(6) 0.45352(18) 1.1568(2) 0.0306(11) Uani 1 1 d .
H13A H -0.6922 0.4236 1.1291 0.037 Uiso 1 1 calc R
C16 C -0.6572(6) 0.53987(19) 1.2391(2) 0.0352(12) Uani 1 1 d .
H16A H -0.6510 0.5701 1.2658 0.042 Uiso 1 1 calc R
O6 O -0.4556(3) 0.46060(12) 1.38992(16) 0.0263(7) Uani 1 1 d .
C15 C -0.6075(5) 0.49615(17) 1.2785(2) 0.0203(9) Uani 1 1 d .
N1 N -1.8343(4) 0.28526(14) 0.68821(18) 0.0215(8) Uani 1 1 d .
C1 C -1.8670(5) 0.32184(18) 0.6357(2) 0.0270(11) Uani 1 1 d .
H1B H -1.9753 0.3318 0.6247 0.032 Uiso 1 1 calc R
C5 C -1.6770(5) 0.27213(18) 0.7021(3) 0.0306(11) Uani 1 1 d .
H5A H -1.6507 0.2464 0.7377 0.037 Uiso 1 1 calc R
O1 O -1.4954(3) 0.37973(12) 0.50697(16) 0.0275(7) Uani 1 1 d .
C3 C -1.5867(5) 0.33271(16) 0.6135(2) 0.0202(9) Uani 1 1 d .
C6 C -1.4559(5) 0.35974(16) 0.5731(2) 0.0212(9) Uani 1 1 d .
C2 C -1.7491(5) 0.34566(18) 0.5971(2) 0.0272(11) Uani 1 1 d .
H2A H -1.7789 0.3704 0.5601 0.033 Uiso 1 1 calc R
C4 C -1.5504(5) 0.29463(18) 0.6666(3) 0.0306(11) Uani 1 1 d .
H4A H -1.4429 0.2841 0.6785 0.037 Uiso 1 1 calc R
O2 O -1.3119(3) 0.36234(11) 0.60751(17) 0.0271(7) Uani 1 1 d .

loop_
_atom_site_aniso_label
_atom_site_aniso_U_11
_atom_site_aniso_U_22
_atom_site_aniso_U_33
_atom_site_aniso_U_23
_atom_site_aniso_U_13
_atom_site_aniso_U_12
Sm 0.01205(10) 0.01628(12) 0.01318(10) 0.00032(9) 0.00166(7) 0.00004(9)
Ni1 0.0158(3) 0.0204(3) 0.0122(2) -0.0023(2) 0.00057(19) 0.0038(2)
Ni2 0.0215(3) 0.0228(3) 0.0155(3) 0.0019(2) -0.0035(2) -0.0026(2)
O8 0.0280(16) 0.0254(19) 0.0188(14) 0.0010(13) -0.0040(12) -0.0059(14)
N9 0.0245(19) 0.027(2) 0.0217(18) 0.0051(17) -0.0008(15) -0.0032(17)
N5 0.0230(18) 0.021(2) 0.0192(17) -0.0016(16) 0.0051(14) 0.0078(16)
O1W 0.0228(16) 0.0246(18) 0.051(2) 0.0055(17) 0.0027(14) 0.0007(14)
O2W 0.0257(16) 0.0260(19) 0.0260(16) -0.0015(14) 0.0011(12) 0.0002(14)
O10 0.0344(17) 0.0278(19) 0.0184(15) -0.0037(14) 0.0070(12) 0.0106(14)
N2 0.0180(17) 0.022(2) 0.0170(17) -0.0013(15) -0.0044(14) 0.0039(15)
O3W 0.0371(18) 0.0258(19) 0.0270(16) 0.0036(14) -0.0033(13) -0.0065(15)
O9 0.0190(14) 0.0224(18) 0.0321(16) 0.0007(14) 0.0029(12) 0.0046(13)
N7 0.029(2) 0.014(2) 0.0185(17) 0.0021(15) -0.0013(15) -0.0052(16)
N10 0.0197(19) 0.032(3) 0.032(2) -0.001(2) 0.0019(16) -0.0040(18)
N4 0.0281(19) 0.024(2) 0.0156(17) -0.0005(16) -0.0012(14) -0.0004(17)
O4 0.058(2) 0.041(2) 0.0271(17) -0.0060(16) -0.0171(16) 0.0245(19)
C9 0.024(2) 0.021(2) 0.0158(19) -0.0002(19) 0.0011(16) 0.0023(19)
N6 0.024(2) 0.027(2) 0.038(2) 0.0002(19) -0.0025(16) -0.0059(18)
C24 0.0156(19) 0.021(3) 0.017(2) 0.0002(18) 0.0031(16) -0.0037(18)
C30 0.022(2) 0.017(2) 0.030(2) 0.0027(19) 0.0108(18) 0.0007(18)
C10 0.029(2) 0.025(2) 0.014(2) -0.0036(19) 0.0012(17) -0.001(2)
C11 0.028(2) 0.017(2) 0.022(2) -0.0019(18) 0.0010(17) 0.0047(19)
N8 0.026(2) 0.028(2) 0.037(2) 0.0063(18) -0.0073(17) -0.0071(18)
C21 0.018(2) 0.024(3) 0.0140(19) -0.0011(18) 0.0034(16) -0.0003(18)
C27 0.018(2) 0.025(3) 0.020(2) -0.0023(19) 0.0042(16) 0.0021(18)
C26 0.026(2) 0.034(3) 0.016(2) 0.0027(19) 0.0093(17) 0.007(2)
C22 0.042(3) 0.022(3) 0.021(2) -0.0037(19) -0.0022(19) -0.007(2)
C20 0.033(2) 0.024(3) 0.017(2) 0.0060(19) 0.0008(18) -0.007(2)
C7 0.038(3) 0.018(3) 0.020(2) -0.0058(19) -0.0041(18) 0.008(2)
C12 0.025(2) 0.021(3) 0.018(2) 0.0045(19) -0.0017(17) -0.0046(19)
C29 0.034(2) 0.033(3) 0.020(2) 0.006(2) 0.0096(18) 0.012(2)
C19 0.032(2) 0.023(3) 0.025(2) 0.000(2) -0.0026(19) -0.007(2)
N11 0.050(3) 0.040(3) 0.072(3) 0.028(3) 0.011(2) 0.001(2)
C8 0.036(3) 0.018(3) 0.025(2) 0.000(2) 0.0006(19) 0.008(2)
C25 0.024(2) 0.026(3) 0.023(2) 0.0061(19) 0.0031(17) 0.011(2)
C28 0.033(2) 0.032(3) 0.025(2) 0.004(2) 0.0042(19) 0.016(2)
C23 0.047(3) 0.024(3) 0.023(2) 0.003(2) -0.001(2) -0.006(2)
O3 0.0236(15) 0.0280(19) 0.0132(14) -0.0001(13) -0.0018(11) -0.0001(13)
O7 0.0281(16) 0.0283(19) 0.0148(14) 0.0018(14) 0.0020(12) -0.0104(14)
O5W 0.106(4) 0.095(4) 0.093(4) 0.048(3) 0.035(3) 0.045(3)
O4W 0.121(4) 0.057(4) 0.113(4) -0.001(3) 0.065(3) -0.008(3)
O5 0.0325(17) 0.0269(19) 0.0174(14) -0.0004(14) 0.0071(12) 0.0098(14)
N3 0.0264(19) 0.032(2) 0.0191(18) 0.0016(17) -0.0055(15) 0.0006(18)
C18 0.0136(19) 0.023(3) 0.017(2) 0.0009(19) 0.0027(15) 0.0007(18)
C14 0.037(3) 0.024(3) 0.023(2) 0.002(2) -0.0076(19) 0.005(2)
C17 0.052(3) 0.027(3) 0.025(2) -0.001(2) -0.008(2) 0.009(2)
C13 0.045(3) 0.021(3) 0.023(2) -0.003(2) -0.010(2) -0.003(2)
C16 0.054(3) 0.023(3) 0.026(2) -0.007(2) -0.010(2) 0.011(2)
O6 0.0307(16) 0.0264(19) 0.0208(15) -0.0011(14) -0.0029(12) 0.0067(15)
C15 0.018(2) 0.024(3) 0.020(2) 0.0015(19) 0.0015(16) 0.0078(18)
N1 0.0178(17) 0.030(2) 0.0169(17) 0.0053(16) 0.0019(14) -0.0041(16)
C1 0.016(2) 0.038(3) 0.027(2) 0.011(2) 0.0007(17) 0.002(2)
C5 0.023(2) 0.034(3) 0.034(3) 0.016(2) -0.0013(19) -0.002(2)
O1 0.0294(16) 0.0314(19) 0.0225(15) 0.0030(15) 0.0066(12) -0.0117(15)
C3 0.021(2) 0.016(2) 0.024(2) 0.0001(18) 0.0052(17) -0.0053(18)
C6 0.025(2) 0.014(2) 0.027(2) -0.0058(19) 0.0123(18) -0.0042(18)
C2 0.024(2) 0.033(3) 0.025(2) 0.010(2) 0.0018(18) 0.000(2)
C4 0.017(2) 0.036(3) 0.039(3) 0.015(2) 0.0043(19) 0.000(2)
O2 0.0197(15) 0.0253(19) 0.0374(17) 0.0006(15) 0.0086(13) -0.0013(13)

loop_
_atom_type_symbol
_atom_type_description
_atom_type_scat_dispersion_real
_atom_type_scat_dispersion_imag
_atom_type_scat_source
C C 0.0033 0.0016 'International Tables Vol C Tables 4.2.6.8 and 6.1.1.4'
H H 0.0000 0.0000 'International Tables Vol C Tables 4.2.6.8 and 6.1.1.4'
N N 0.0061 0.0033 'International Tables Vol C Tables 4.2.6.8 and 6.1.1.4'
O O 0.0106 0.0060 'International Tables Vol C Tables 4.2.6.8 and 6.1.1.4'
Ni Ni 0.3393 1.1124 'International Tables Vol C Tables 4.2.6.8 and 6.1.1.4'
Sm Sm -0.1638 3.4418 'International Tables Vol C Tables 4.2.6.8 and 6.1.1.4'

loop_
_geom_angle_atom_site_label_1
_geom_angle_atom_site_label_2
_geom_angle_atom_site_label_3
_geom_angle
_geom_angle_site_symmetry_1
_geom_angle_site_symmetry_3
O6 Sm O8 150.96(11) 1_454 .
O6 Sm O5 93.81(10) 1_454 3_367
O8 Sm O5 81.28(10) . 3_367
O6 Sm O7 86.14(10) 1_454 3_366
O8 Sm O7 78.60(9) . 3_366
O5 Sm O7 136.98(11) 3_367 3_366
O6 Sm O10 121.06(10) 1_454 .
O8 Sm O10 78.00(10) . .
O5 Sm O10 137.95(10) 3_367 .
O7 Sm O10 73.23(10) 3_366 .
O6 Sm O1 76.61(10) 1_454 .
O8 Sm O1 126.92(9) . .
O5 Sm O1 70.22(10) 3_367 .
O7 Sm O1 149.37(9) 3_366 .
O10 Sm O1 94.12(11) . .
O6 Sm O1W 76.14(10) 1_454 .
O8 Sm O1W 75.22(10) . .
O5 Sm O1W 70.67(10) 3_367 .
O7 Sm O1W 67.59(10) 3_366 .
O10 Sm O1W 135.90(10) . .
O1 Sm O1W 129.97(10) . .
O6 Sm O9 71.53(9) 1_454 .
O8 Sm O9 124.71(9) . .
O5 Sm O9 148.69(9) 3_367 .
O7 Sm O9 71.15(9) 3_366 .
O10 Sm O9 49.65(8) . .
O1 Sm O9 79.37(9) . .
O1W Sm O9 128.46(9) . .
O6 Sm O2 125.81(10) 1_454 .
O8 Sm O2 79.11(9) . .
O5 Sm O2 68.53(9) 3_367 .
O7 Sm O2 141.63(9) 3_366 .
O10 Sm O2 71.84(9) . .
O1 Sm O2 49.26(9) . .
O1W Sm O2 134.31(9) . .
O9 Sm O2 97.23(9) . .
O6 Sm C30 96.23(11) 1_454 .
O8 Sm C30 100.11(11) . .
O5 Sm C30 154.99(11) 3_367 .
O7 Sm C30 66.72(11) 3_366 .
O10 Sm C30 24.89(10) . .
O1 Sm C30 89.93(11) . .
O1W Sm C30 134.07(10) . .
O9 Sm C30 25.25(9) . .
O2 Sm C30 87.09(10) . .
O6 Sm C6 100.70(11) 1_454 .
O8 Sm C6 102.67(11) . .
O5 Sm C6 64.06(11) 3_367 .
O7 Sm C6 157.91(11) 3_366 .
O10 Sm C6 85.38(11) . .
O1 Sm C6 24.47(10) . .
O1W Sm C6 134.35(10) . .
O9 Sm C6 90.96(10) . .
O2 Sm C6 25.16(9) . .
C30 Sm C6 91.54(11) . .
O3 Ni1 N2 176.98(13) 4_565 .
O3 Ni1 O3W 91.59(11) 4_565 .
N2 Ni1 O3W 90.93(12) . .
O3 Ni1 N1 87.80(11) 4_565 4_765
N2 Ni1 N1 90.51(12) . 4_765
O3W Ni1 N1 90.33(13) . 4_765
O3 Ni1 N5 89.39(12) 4_565 .
N2 Ni1 N5 92.28(12) . .
O3W Ni1 N5 90.20(13) . .
N1 Ni1 N5 177.15(12) 4_765 .
O3 Ni1 O2W 86.78(11) 4_565 .
N2 Ni1 O2W 90.69(12) . .
O3W Ni1 O2W 178.29(10) . .
N1 Ni1 O2W 89.10(13) 4_765 .
N5 Ni1 O2W 90.29(12) . .
N4 Ni2 N8 88.86(14) . 3_467
N4 Ni2 N6 83.51(14) . .
N8 Ni2 N6 99.19(15) 3_467 .
N4 Ni2 N9 90.25(14) . .
N8 Ni2 N9 167.47(15) 3_467 .
N6 Ni2 N9 93.12(15) . .
N4 Ni2 N3 171.16(14) . .
N8 Ni2 N3 88.64(14) 3_467 .
N6 Ni2 N3 88.52(14) . .
N9 Ni2 N3 94.01(14) . .
N4 Ni2 N9 90.92(13) . 3_367
N8 Ni2 N9 87.78(15) 3_467 3_367
N6 Ni2 N9 170.97(14) . 3_367
N9 Ni2 N9 79.75(16) . 3_367
N3 Ni2 N9 97.45(14) . 3_367
C24 O8 Sm 139.5(3) . .
N10 N9 Ni2 124.9(3) . .
N10 N9 Ni2 122.4(3) . 3_367
Ni2 N9 Ni2 100.25(16) . 3_367
C25 N5 C29 116.4(3) . .
C25 N5 Ni1 122.8(3) . .
C29 N5 Ni1 120.8(3) . .
C30 O10 Sm 100.6(2) . .
C7 N2 C11 116.9(3) . .
C7 N2 Ni1 122.6(3) . .
C11 N2 Ni1 120.5(3) . .
C30 O9 Sm 84.7(2) . .
N8 N7 N6 176.9(4) . .
N11 N10 N9 179.3(5) . .
C19 N4 C23 117.3(4) . .
C19 N4 Ni2 122.6(3) . .
C23 N4 Ni2 120.1(3) . .
C10 C9 C8 118.3(4) . .
C10 C9 C12 120.4(4) . .
C8 C9 C12 121.3(4) . .
N7 N6 Ni2 122.6(3) . .
O8 C24 O7 124.6(4) . .
O8 C24 C21 117.1(4) . .
O7 C24 C21 118.1(4) . .
O10 C30 O9 122.6(4) . .
O10 C30 C27 117.0(4) . .
O9 C30 C27 120.4(4) . .
O10 C30 Sm 54.5(2) . .
O9 C30 Sm 70.0(2) . .
C27 C30 Sm 162.2(3) . .
C9 C10 C11 119.8(4) . .
C9 C10 H10A 120.1 . .
C11 C10 H10A 120.1 . .
N2 C11 C10 122.7(4) . .
N2 C11 H11A 118.7 . .
C10 C11 H11A 118.7 . .
N7 N8 Ni2 127.8(3) . 3_467
C20 C21 C22 118.5(4) . .
C20 C21 C24 120.0(4) . .
C22 C21 C24 121.3(4) . .
C26 C27 C28 117.5(4) . .
C26 C27 C30 121.1(4) . .
C28 C27 C30 121.3(4) . .
C25 C26 C27 119.3(4) . .
C25 C26 H26A 120.3 . .
C27 C26 H26A 120.3 . .
C23 C22 C21 118.6(4) . .
C23 C22 H22A 120.7 . .
C21 C22 H22A 120.7 . .
C19 C20 C21 118.7(4) . .
C19 C20 H20A 120.7 . .
C21 C20 H20A 120.7 . .
N2 C7 C8 123.8(4) . .
N2 C7 H7A 118.1 . .
C8 C7 H7A 118.1 . .
O4 C12 O3 126.3(4) . .
O4 C12 C9 118.4(4) . .
O3 C12 C9 115.3(4) . .
N5 C29 C28 123.3(4) . .
N5 C29 H29A 118.3 . .
C28 C29 H29A 118.3 . .
N4 C19 C20 123.4(4) . .
N4 C19 H19A 118.3 . .
C20 C19 H19A 118.3 . .
C7 C8 C9 118.5(4) . .
C7 C8 H8A 120.7 . .
C9 C8 H8A 120.7 . .
N5 C25 C26 124.1(4) . .
N5 C25 H25A 117.9 . .
C26 C25 H25A 117.9 . .
C29 C28 C27 119.2(4) . .
C29 C28 H28A 120.4 . .
C27 C28 H28A 120.4 . .
N4 C23 C22 123.2(4) . .
N4 C23 H23A 118.4 . .
C22 C23 H23A 118.4 . .
C12 O3 Ni1 130.5(3) . 4_666
C24 O7 Sm 139.5(3) . 3_366
C18 O5 Sm 144.7(3) . 3_367
C13 N3 C17 117.1(4) . .
C13 N3 Ni2 122.6(3) . .
C17 N3 Ni2 120.0(3) . .
O5 C18 O6 125.8(4) . .
O5 C18 C15 117.9(4) . .
O6 C18 C15 116.3(4) . .
C15 C14 C13 120.0(4) . .
C15 C14 H14A 120.0 . .
C13 C14 H14A 120.0 . .
N3 C17 C16 123.3(5) . .
N3 C17 H17A 118.3 . .
C16 C17 H17A 118.3 . .
N3 C13 C14 123.0(4) . .
N3 C13 H13A 118.5 . .
C14 C13 H13A 118.5 . .
C17 C16 C15 119.3(4) . .
C17 C16 H16A 120.4 . .
C15 C16 H16A 120.4 . .
C18 O6 Sm 141.2(3) . 1_656
C14 C15 C16 117.3(4) . .
C14 C15 C18 122.3(4) . .
C16 C15 C18 120.4(4) . .
C1 N1 C5 116.1(4) . .
C1 N1 Ni1 120.9(3) . 4_466
C5 N1 Ni1 123.1(3) . 4_466
N1 C1 C2 123.6(4) . .
N1 C1 H1B 118.2 . .
C2 C1 H1B 118.2 . .
N1 C5 C4 124.0(4) . .
N1 C5 H5A 118.0 . .
C4 C5 H5A 118.0 . .
C6 O1 Sm 101.6(2) . .
C4 C3 C2 117.6(4) . .
C4 C3 C6 122.3(4) . .
C2 C3 C6 120.1(4) . .
O1 C6 O2 122.3(4) . .
O1 C6 C3 118.4(4) . .
O2 C6 C3 119.3(4) . .
O1 C6 Sm 54.0(2) . .
O2 C6 Sm 69.8(2) . .
C3 C6 Sm 164.0(3) . .
C1 C2 C3 119.8(4) . .
C1 C2 H2A 120.1 . .
C3 C2 H2A 120.1 . .
C3 C4 C5 118.9(4) . .
C3 C4 H4A 120.5 . .
C5 C4 H4A 120.5 . .
C6 O2 Sm 85.0(2) . .

loop_
_geom_bond_atom_site_label_1
_geom_bond_atom_site_label_2
_geom_bond_distance
_geom_bond_site_symmetry_2
Sm O6 2.356(3) 1_454
Sm O8 2.364(3) .
Sm O5 2.383(3) 3_367
Sm O7 2.432(3) 3_366
Sm O10 2.435(3) .
Sm O1 2.452(3) .
Sm O1W 2.551(3) .
Sm O9 2.774(3) .
Sm O2 2.799(3) .
Sm C30 2.940(4) .
Sm C6 2.971(4) .
Ni1 O3 2.043(3) 4_565
Ni1 N2 2.096(3) .
Ni1 O3W 2.109(3) .
Ni1 N1 2.119(3) 4_765
Ni1 N5 2.134(3) .
Ni1 O2W 2.141(3) .
Ni2 N4 2.079(3) .
Ni2 N8 2.082(4) 3_467
Ni2 N6 2.098(4) .
Ni2 N9 2.103(4) .
Ni2 N3 2.128(3) .
Ni2 N9 2.153(4) 3_367
O8 C24 1.254(5) .
N9 N10 1.197(5) .
N9 Ni2 2.153(4) 3_367
N5 C25 1.339(5) .
N5 C29 1.346(5) .
O10 C30 1.259(5) .
N2 C7 1.340(5) .
N2 C11 1.351(5) .
O9 C30 1.260(5) .
N7 N8 1.172(5) .
N7 N6 1.175(5) .
N10 N11 1.156(6) .
N4 C19 1.329(5) .
N4 C23 1.346(6) .
O4 C12 1.241(5) .
C9 C10 1.376(6) .
C9 C8 1.390(6) .
C9 C12 1.521(5) .
C24 O7 1.259(5) .
C24 C21 1.492(5) .
C30 C27 1.507(5) .
C10 C11 1.379(5) .
C10 H10A 0.9300 .
C11 H11A 0.9300 .
N8 Ni2 2.082(4) 3_467
C21 C20 1.381(6) .
C21 C22 1.390(6) .
C27 C26 1.385(6) .
C27 C28 1.392(6) .
C26 C25 1.366(6) .
C26 H26A 0.9300 .
C22 C23 1.368(5) .
C22 H22A 0.9300 .
C20 C19 1.374(5) .
C20 H20A 0.9300 .
C7 C8 1.380(5) .
C7 H7A 0.9300 .
C12 O3 1.264(5) .
C29 C28 1.376(6) .
C29 H29A 0.9300 .
C19 H19A 0.9300 .
C8 H8A 0.9300 .
C25 H25A 0.9300 .
C28 H28A 0.9300 .
C23 H23A 0.9300 .
O3 Ni1 2.043(3) 4_666
O7 Sm 2.432(3) 3_366
O5 C18 1.243(5) .
O5 Sm 2.383(3) 3_367
N3 C13 1.336(6) .
N3 C17 1.341(6) .
C18 O6 1.260(5) .
C18 C15 1.514(5) .
C14 C15 1.378(6) .
C14 C13 1.378(5) .
C14 H14A 0.9300 .
C17 C16 1.375(6) .
C17 H17A 0.9300 .
C13 H13A 0.9300 .
C16 C15 1.393(6) .
C16 H16A 0.9300 .
O6 Sm 2.356(3) 1_656
N1 C1 1.335(5) .
N1 C5 1.338(5) .
N1 Ni1 2.119(3) 4_466
C1 C2 1.377(6) .
C1 H1B 0.9300 .
C5 C4 1.388(6) .
C5 H5A 0.9300 .
O1 C6 1.257(5) .
C3 C4 1.376(6) .
C3 C2 1.380(6) .
C3 C6 1.512(5) .
C6 O2 1.268(5) .
C2 H2A 0.9300 .
C4 H4A 0.9300 .

loop_
_geom_torsion_atom_site_label_1
_geom_torsion_atom_site_label_2
_geom_torsion_atom_site_label_3
_geom_torsion_atom_site_label_4
_geom_torsion
_geom_torsion_site_symmetry_1
_geom_torsion_site_symmetry_4
O6 Sm O8 C24 0.3(5) 1_454 .
O5 Sm O8 C24 -81.8(4) 3_367 .
O7 Sm O8 C24 60.0(4) 3_366 .
O10 Sm O8 C24 135.0(4) . .
O1 Sm O8 C24 -138.8(4) . .
O1W Sm O8 C24 -9.6(4) . .
O9 Sm O8 C24 117.3(4) . .
O2 Sm O8 C24 -151.4(4) . .
C30 Sm O8 C24 123.5(4) . .
C6 Sm O8 C24 -142.6(4) . .
N4 Ni2 N9 N10 127.1(4) . .
N8 Ni2 N9 N10 -147.0(6) 3_467 .
N6 Ni2 N9 N10 43.5(4) . .
N3 Ni2 N9 N10 -45.2(4) . .
N9 Ni2 N9 N10 -142.1(4) 3_367 .
N4 Ni2 N9 Ni2 -90.89(15) . 3_367
N8 Ni2 N9 Ni2 -5.0(7) 3_467 3_367
N6 Ni2 N9 Ni2 -174.41(14) . 3_367
N3 Ni2 N9 Ni2 96.85(15) . 3_367
N9 Ni2 N9 Ni2 0.0 3_367 3_367
O3 Ni1 N5 C25 149.5(3) 4_565 .
N2 Ni1 N5 C25 -28.0(4) . .
O3W Ni1 N5 C25 -118.9(3) . .
N1 Ni1 N5 C25 140(3) 4_765 .
O2W Ni1 N5 C25 62.7(3) . .
O3 Ni1 N5 C29 -32.1(3) 4_565 .
N2 Ni1 N5 C29 150.5(3) . .
O3W Ni1 N5 C29 59.5(3) . .
N1 Ni1 N5 C29 -41(3) 4_765 .
O2W Ni1 N5 C29 -118.8(3) . .
O6 Sm O10 C30 4.0(3) 1_454 .
O8 Sm O10 C30 -152.2(3) . .
O5 Sm O10 C30 145.6(2) 3_367 .
O7 Sm O10 C30 -70.7(3) 3_366 .
O1 Sm O10 C30 80.9(3) . .
O1W Sm O10 C30 -98.6(3) . .
O9 Sm O10 C30 8.6(2) . .
O2 Sm O10 C30 125.5(3) . .
C6 Sm O10 C30 103.8(3) . .
O3 Ni1 N2 C7 9(2) 4_565 .
O3W Ni1 N2 C7 -136.9(3) . .
N1 Ni1 N2 C7 -46.6(3) 4_765 .
N5 Ni1 N2 C7 132.8(3) . .
O2W Ni1 N2 C7 42.5(3) . .
O3 Ni1 N2 C11 -172(2) 4_565 .
O3W Ni1 N2 C11 41.3(3) . .
N1 Ni1 N2 C11 131.6(3) 4_765 .
N5 Ni1 N2 C11 -49.0(3) . .
O2W Ni1 N2 C11 -139.3(3) . .
O6 Sm O9 C30 167.5(3) 1_454 .
O8 Sm O9 C30 14.6(3) . .
O5 Sm O9 C30 -127.0(2) 3_367 .
O7 Sm O9 C30 75.2(2) 3_366 .
O10 Sm O9 C30 -8.5(2) . .
O1 Sm O9 C30 -113.3(2) . .
O1W Sm O9 C30 113.5(2) . .
O2 Sm O9 C30 -67.1(2) . .
C6 Sm O9 C30 -91.6(2) . .
Ni2 N9 N10 N11 -108(38) . .
Ni2 N9 N10 N11 118(38) 3_367 .
N8 Ni2 N4 C19 -22.5(3) 3_467 .
N6 Ni2 N4 C19 -121.8(4) . .
N9 Ni2 N4 C19 145.1(3) . .
N3 Ni2 N4 C19 -96.0(10) . .
N9 Ni2 N4 C19 65.3(3) 3_367 .
N8 Ni2 N4 C23 157.4(4) 3_467 .
N6 Ni2 N4 C23 58.0(3) . .
N9 Ni2 N4 C23 -35.1(3) . .
N3 Ni2 N4 C23 83.8(10) . .
N9 Ni2 N4 C23 -114.9(3) 3_367 .
N8 N7 N6 Ni2 159(8) . .
N4 Ni2 N6 N7 114.9(4) . .
N8 Ni2 N6 N7 27.1(4) 3_467 .
N9 Ni2 N6 N7 -155.2(3) . .
N3 Ni2 N6 N7 -61.3(4) . .
N9 Ni2 N6 N7 167.2(7) 3_367 .
Sm O8 C24 O7 -26.8(7) . .
Sm O8 C24 C21 149.8(3) . .
Sm O10 C30 O9 -17.3(5) . .
Sm O10 C30 C27 161.7(3) . .
Sm O9 C30 O10 14.9(4) . .
Sm O9 C30 C27 -164.0(4) . .
O6 Sm C30 O10 -176.5(3) 1_454 .
O8 Sm C30 O10 27.6(3) . .
O5 Sm C30 O10 -63.4(4) 3_367 .
O7 Sm C30 O10 100.4(3) 3_366 .
O1 Sm C30 O10 -100.0(3) . .
O1W Sm C30 O10 106.8(3) . .
O9 Sm C30 O10 -164.5(4) . .
O2 Sm C30 O10 -50.8(2) . .
C6 Sm C30 O10 -75.6(3) . .
O6 Sm C30 O9 -12.0(2) 1_454 .
O8 Sm C30 O9 -167.9(2) . .
O5 Sm C30 O9 101.1(3) 3_367 .
O7 Sm C30 O9 -95.0(2) 3_366 .
O10 Sm C30 O9 164.5(4) . .
O1 Sm C30 O9 64.6(2) . .
O1W Sm C30 O9 -88.7(3) . .
O2 Sm C30 O9 113.8(2) . .
C6 Sm C30 O9 89.0(2) . .
O6 Sm C30 C27 117.0(9) 1_454 .
O8 Sm C30 C27 -38.9(9) . .
O5 Sm C30 C27 -129.9(9) 3_367 .
O7 Sm C30 C27 34.0(9) 3_366 .
O10 Sm C30 C27 -66.5(9) . .
O1 Sm C30 C27 -166.5(9) . .
O1W Sm C30 C27 40.3(10) . .
O9 Sm C30 C27 129.0(10) . .
O2 Sm C30 C27 -117.3(9) . .
C6 Sm C30 C27 -142.0(9) . .
C8 C9 C10 C11 0.3(6) . .
C12 C9 C10 C11 -178.6(4) . .
C7 N2 C11 C10 0.9(6) . .
Ni1 N2 C11 C10 -177.4(3) . .
C9 C10 C11 N2 -0.8(6) . .
N6 N7 N8 Ni2 165(8) . 3_467
O8 C24 C21 C20 -169.3(4) . .
O7 C24 C21 C20 7.6(6) . .
O8 C24 C21 C22 6.0(6) . .
O7 C24 C21 C22 -177.2(4) . .
O10 C30 C27 C26 37.1(6) . .
O9 C30 C27 C26 -143.9(4) . .
Sm C30 C27 C26 94.0(10) . .
O10 C30 C27 C28 -139.8(4) . .
O9 C30 C27 C28 39.2(6) . .
Sm C30 C27 C28 -82.9(10) . .
C28 C27 C26 C25 0.4(7) . .
C30 C27 C26 C25 -176.6(4) . .
C20 C21 C22 C23 3.9(6) . .
C24 C21 C22 C23 -171.4(4) . .
C22 C21 C20 C19 -5.2(6) . .
C24 C21 C20 C19 170.1(4) . .
C11 N2 C7 C8 -0.6(6) . .
Ni1 N2 C7 C8 177.6(3) . .
C10 C9 C12 O4 -166.8(4) . .
C8 C9 C12 O4 14.3(6) . .
C10 C9 C12 O3 12.7(6) . .
C8 C9 C12 O3 -166.2(4) . .
C25 N5 C29 C28 -0.7(7) . .
Ni1 N5 C29 C28 -179.2(4) . .
C23 N4 C19 C20 4.0(7) . .
Ni2 N4 C19 C20 -176.2(3) . .
C21 C20 C19 N4 1.3(7) . .
N2 C7 C8 C9 0.2(7) . .
C10 C9 C8 C7 -0.1(6) . .
C12 C9 C8 C7 178.9(4) . .
C29 N5 C25 C26 -2.4(7) . .
Ni1 N5 C25 C26 176.1(3) . .
C27 C26 C25 N5 2.6(7) . .
N5 C29 C28 C27 3.6(7) . .
C26 C27 C28 C29 -3.3(7) . .
C30 C27 C28 C29 173.7(4) . .
C19 N4 C23 C22 -5.5(7) . .
Ni2 N4 C23 C22 174.7(4) . .
C21 C22 C23 N4 1.5(7) . .
O4 C12 O3 Ni1 9.4(7) . 4_666
C9 C12 O3 Ni1 -170.0(2) . 4_666
O8 C24 O7 Sm -93.9(5) . 3_366
C21 C24 O7 Sm 89.5(5) . 3_366
N4 Ni2 N3 C13 -56.6(11) . .
N8 Ni2 N3 C13 -130.2(4) 3_467 .
N6 Ni2 N3 C13 -30.9(4) . .
N9 Ni2 N3 C13 62.1(4) . .
N9 Ni2 N3 C13 142.2(4) 3_367 .
N4 Ni2 N3 C17 117.2(10) . .
N8 Ni2 N3 C17 43.6(4) 3_467 .
N6 Ni2 N3 C17 142.8(4) . .
N9 Ni2 N3 C17 -124.1(4) . .
N9 Ni2 N3 C17 -44.0(4) 3_367 .
Sm O5 C18 O6 -74.8(6) 3_367 .
Sm O5 C18 C15 105.3(5) 3_367 .
C13 N3 C17 C16 -0.6(7) . .
Ni2 N3 C17 C16 -174.7(4) . .
C17 N3 C13 C14 -0.4(7) . .
Ni2 N3 C13 C14 173.6(3) . .
C15 C14 C13 N3 0.9(7) . .
N3 C17 C16 C15 0.9(8) . .
O5 C18 O6 Sm -17.6(7) . 1_656
C15 C18 O6 Sm 162.4(3) . 1_656
C13 C14 C15 C16 -0.6(6) . .
C13 C14 C15 C18 179.9(4) . .
C17 C16 C15 C14 -0.3(7) . .
C17 C16 C15 C18 179.2(4) . .
O5 C18 C15 C14 -160.5(4) . .
O6 C18 C15 C14 19.6(6) . .
O5 C18 C15 C16 20.0(6) . .
O6 C18 C15 C16 -159.9(4) . .
C5 N1 C1 C2 -0.2(7) . .
Ni1 N1 C1 C2 179.4(3) 4_466 .
C1 N1 C5 C4 1.1(7) . .
Ni1 N1 C5 C4 -178.5(4) 4_466 .
O6 Sm O1 C6 -169.7(3) 1_454 .
O8 Sm O1 C6 -8.8(3) . .
O5 Sm O1 C6 -70.6(3) 3_367 .
O7 Sm O1 C6 132.8(3) 3_366 .
O10 Sm O1 C6 69.3(3) . .
O1W Sm O1 C6 -111.1(3) . .
O9 Sm O1 C6 116.9(3) . .
O2 Sm O1 C6 7.6(2) . .
C30 Sm O1 C6 93.9(3) . .
Sm O1 C6 O2 -15.3(5) . .
Sm O1 C6 C3 163.4(3) . .
C4 C3 C6 O1 153.9(4) . .
C2 C3 C6 O1 -25.6(6) . .
C4 C3 C6 O2 -27.5(6) . .
C2 C3 C6 O2 153.0(4) . .
C4 C3 C6 Sm -149.0(8) . .
C2 C3 C6 Sm 31.5(12) . .
O6 Sm C6 O1 10.2(3) 1_454 .
O8 Sm C6 O1 172.8(2) . .
O5 Sm C6 O1 99.2(3) 3_367 .
O7 Sm C6 O1 -96.3(3) 3_366 .
O10 Sm C6 O1 -110.6(3) . .
O1W Sm C6 O1 91.2(3) . .
O9 Sm C6 O1 -61.2(3) . .
O2 Sm C6 O1 -166.3(4) . .
C30 Sm C6 O1 -86.5(3) . .
O6 Sm C6 O2 176.5(2) 1_454 .
O8 Sm C6 O2 -20.9(2) . .
O5 Sm C6 O2 -94.5(2) 3_367 .
O7 Sm C6 O2 70.0(4) 3_366 .
O10 Sm C6 O2 55.7(2) . .
O1 Sm C6 O2 166.3(4) . .
O1W Sm C6 O2 -102.5(2) . .
O9 Sm C6 O2 105.1(2) . .
C30 Sm C6 O2 79.8(2) . .
O6 Sm C6 C3 -55.9(10) 1_454 .
O8 Sm C6 C3 106.8(10) . .
O5 Sm C6 C3 33.2(10) 3_367 .
O7 Sm C6 C3 -162.3(9) 3_366 .
O10 Sm C6 C3 -176.6(10) . .
O1 Sm C6 C3 -66.1(10) . .
O1W Sm C6 C3 25.2(11) . .
O9 Sm C6 C3 -127.2(10) . .
O2 Sm C6 C3 127.7(11) . .
C30 Sm C6 C3 -152.5(10) . .
N1 C1 C2 C3 -1.5(7) . .
C4 C3 C2 C1 2.3(7) . .
C6 C3 C2 C1 -178.2(4) . .
C2 C3 C4 C5 -1.5(7) . .
C6 C3 C4 C5 179.0(4) . .
N1 C5 C4 C3 -0.3(7) . .
O1 C6 O2 Sm 13.1(4) . .
C3 C6 O2 Sm -165.5(4) . .
O6 Sm O2 C6 -4.3(3) 1_454 .
O8 Sm O2 C6 159.3(2) . .
O5 Sm O2 C6 74.4(2) 3_367 .
O7 Sm O2 C6 -145.3(2) 3_366 .
O10 Sm O2 C6 -119.9(2) . .
O1 Sm O2 C6 -7.4(2) . .
O1W Sm O2 C6 102.7(2) . .
O9 Sm O2 C6 -76.7(2) . .
C30 Sm O2 C6 -99.9(2) . .
